data_4339339
loop_
_publ_author_name
'Homden, Damien M.'
'Redshaw, Carl'
'Hughes, David L.'

_publ_section_title
;
 Vanadium complexes possessing N2O2S2-based ligands: highly active
 procatalysts for the homopolymerization of ethylene and copolymerization
 of ethylene/1-hexene.
;
_journal_issue 25
_journal_name_full 'Inorganic chemistry'
_journal_page_first 10827
_journal_page_last 10839
_journal_paper_doi 10.1021/ic701461b
_journal_volume 46
_journal_year 2007
_chemical_formula_moiety 'C38 H44 N2 O2 S2'
_chemical_formula_structural {HOC6H2-tBu-6,-Me-4,-CH=NC6H4-SCH2-2-}2
_chemical_formula_sum 'C38 H44 N2 O2 S2'
_chemical_formula_weight 624.87
_chemical_name_common 'Compound H2L1'
_chemical_name_systematic
;
 ?
;
_space_group_IT_number 14
_symmetry_cell_setting monoclinic
_symmetry_space_group_name_Hall '-P 2yab'
_symmetry_space_group_name_H-M 'P 1 21/a 1'
_atom_sites_solution_hydrogens geom
_atom_sites_solution_primary direct
_atom_sites_solution_secondary difmap
_audit_creation_method 'SHELXL-97 and CrysAlis RED'
_cell_angle_alpha 90.00
_cell_angle_beta 116.819(7)
_cell_angle_gamma 90.00
_cell_formula_units_Z 2
_cell_length_a 9.3754(7)
_cell_length_b 17.3669(11)
_cell_length_c 11.1490(7)
_cell_measurement_temperature 140(1)
_cell_volume 1620.0(2)
_computing_cell_refinement
;
 CrysAlis RED, Oxford Diffraction Ltd., Version 1.171.27p20 beta 
;
_computing_data_collection
;
 CrysAlis CCD, Oxford Diffraction Ltd., Version 1.171.27p20 beta 
;
_computing_data_reduction
;
 CrysAlis RED, Oxford Diffraction Ltd., Version 1.171.27p20 beta 
;
_computing_molecular_graphics 'ORTEP (Johnson, 1971)'
_computing_publication_material 'SHELXL-97 (Sheldrick, 1997b)'
_computing_structure_refinement 'SHELXL-97 (Sheldrick, 1997b)'
_computing_structure_solution 'SHELXS-97 (Sheldrick, 1997a)'
_diffrn_ambient_temperature 140(1)
_diffrn_detector_area_resol_mean 16.0050
_diffrn_measured_fraction_theta_full 0.994
_diffrn_measured_fraction_theta_max 0.994
_diffrn_measurement_device_type 'Oxford Diffraction Xcalibur 3/CCD'
_diffrn_measurement_method 'Thin slice \f and \w scans'
_diffrn_radiation_monochromator graphite
_diffrn_radiation_source 'Enhance (Mo) X-ray Source'
_diffrn_radiation_type Mo-K\a
_diffrn_radiation_wavelength 0.71073
_diffrn_reflns_av_R_equivalents 0.0467
_diffrn_reflns_av_sigmaI/netI 0.0284
_diffrn_reflns_limit_h_max 12
_diffrn_reflns_limit_h_min -12
_diffrn_reflns_limit_k_max 22
_diffrn_reflns_limit_k_min -22
_diffrn_reflns_limit_l_max 14
_diffrn_reflns_limit_l_min -14
_diffrn_reflns_number 21255
_diffrn_reflns_theta_full 27.49
_diffrn_reflns_theta_max 27.49
_diffrn_reflns_theta_min 4.28
_exptl_absorpt_coefficient_mu 0.202
_exptl_absorpt_correction_type none
_exptl_absorpt_process_details 'SADABS V2.10 (Sheldrick, G.M., 2003)'
_exptl_crystal_colour 'pale yellow'
_exptl_crystal_density_diffrn 1.281
_exptl_crystal_density_method 'not measured'
_exptl_crystal_description prism
_exptl_crystal_F_000 668
_exptl_crystal_size_max 0.6
_exptl_crystal_size_mid 0.24
_exptl_crystal_size_min 0.06
_refine_diff_density_max 0.351
_refine_diff_density_min -0.270
_refine_diff_density_rms 0.055
_refine_ls_extinction_method none
_refine_ls_goodness_of_fit_ref 1.124
_refine_ls_hydrogen_treatment mixed
_refine_ls_matrix_type full
_refine_ls_number_parameters 204
_refine_ls_number_reflns 3699
_refine_ls_number_restraints 0
_refine_ls_restrained_S_all 1.124
_refine_ls_R_factor_all 0.0564
_refine_ls_R_factor_gt 0.0493
_refine_ls_shift/su_max 0.001
_refine_ls_shift/su_mean 0.000
_refine_ls_structure_factor_coef Fsqd
_refine_ls_weighting_details 'calc w=1/[\s^2^(Fo^2^)+(0.0645P)^2^+0.5509P] where P=(Fo^2^+2Fc^2^)/3'
_refine_ls_weighting_scheme calc
_refine_ls_wR_factor_gt 0.1196
_refine_ls_wR_factor_ref 0.1251
_reflns_number_gt 3382
_reflns_number_total 3699
_reflns_threshold_expression I>2sigma(I)
_cod_data_source_file ic701461b-file001.cif
_cod_data_source_block damienh2
_cod_depositor_comments
;
The following automatic conversions were performed:

'_symmetry_cell_setting' value 'Monoclinic' changed to 'monoclinic'
according to
/usr/data/users/saulius/automatic-downloads/retrospective/ACS/lib/dictionaries/cif_core.dic
dictionary named 'cif_core.dic' version 2.4.2 from 2011-04-26.

Automatic conversion script
Id: cif_fix_values 2281 2013-09-26 08:29:07Z andrius 
;
_cod_original_cell_volume 1620.04(19)
_cod_original_sg_symbol_H-M P21/a
_cod_database_code 4339339

loop_
_symmetry_equiv_pos_as_xyz
'x, y, z'
'-x+1/2, y+1/2, -z'
'-x, -y, -z'
'x-1/2, -y-1/2, z'

loop_
_atom_site_label
_atom_site_type_symbol
_atom_site_fract_x
_atom_site_fract_y
_atom_site_fract_z
_atom_site_U_iso_or_equiv
_atom_site_adp_type
_atom_site_occupancy
_atom_site_symmetry_multiplicity
_atom_site_calc_flag
_atom_site_refinement_flags
O1 O 0.83164(15) 0.39597(7) 0.59259(13) 0.0252(3) Uani 1 1 d .
C1 C 0.92629(19) 0.33756(9) 0.66584(16) 0.0178(3) Uani 1 1 d .
C2 C 0.87021(18) 0.26095(9) 0.63994(16) 0.0174(3) Uani 1 1 d .
C3 C 0.97122(19) 0.20065(9) 0.71482(16) 0.0191(3) Uani 1 1 d .
H3 H 0.9343 0.1502 0.6967 0.023 Uiso 1 1 calc R
C4 C 1.12335(19) 0.21443(9) 0.81427(16) 0.0197(3) Uani 1 1 d .
C41 C 1.2340(2) 0.15001(10) 0.89327(19) 0.0275(4) Uani 1 1 d .
H41A H 1.1828 0.1014 0.8597 0.041 Uiso 1 1 calc R
H41B H 1.2588 0.1549 0.9864 0.041 Uiso 1 1 calc R
H41C H 1.3308 0.1528 0.8839 0.041 Uiso 1 1 calc R
C5 C 1.17484(18) 0.29146(10) 0.83917(16) 0.0194(3) Uani 1 1 d .
H5 H 1.2770 0.3013 0.9070 0.023 Uiso 1 1 calc R
C6 C 1.08198(18) 0.35383(9) 0.76841(16) 0.0181(3) Uani 1 1 d .
C61 C 1.14511(19) 0.43701(9) 0.79828(17) 0.0211(3) Uani 1 1 d .
C62 C 1.0388(2) 0.48593(11) 0.8408(2) 0.0316(4) Uani 1 1 d .
H62A H 0.9304 0.4844 0.7715 0.047 Uiso 1 1 calc R
H62B H 1.0761 0.5382 0.8550 0.047 Uiso 1 1 calc R
H62C H 1.0434 0.4657 0.9227 0.047 Uiso 1 1 calc R
C63 C 1.1462(2) 0.47193(10) 0.67213(19) 0.0290(4) Uani 1 1 d .
H63A H 1.0403 0.4700 0.5989 0.044 Uiso 1 1 calc R
H63B H 1.2177 0.4431 0.6491 0.044 Uiso 1 1 calc R
H63C H 1.1812 0.5245 0.6896 0.044 Uiso 1 1 calc R
C64 C 1.3161(2) 0.44089(11) 0.91241(19) 0.0276(4) Uani 1 1 d .
H64A H 1.3187 0.4194 0.9927 0.041 Uiso 1 1 calc R
H64B H 1.3505 0.4936 0.9283 0.041 Uiso 1 1 calc R
H64C H 1.3862 0.4121 0.8877 0.041 Uiso 1 1 calc R
C7 C 0.71087(19) 0.24271(9) 0.53683(16) 0.0190(3) Uani 1 1 d .
H7 H 0.6787 0.1915 0.5214 0.023 Uiso 1 1 calc R
N8 N 0.61306(16) 0.29550(8) 0.46624(14) 0.0191(3) Uani 1 1 d .
C11 C 0.45761(18) 0.27979(9) 0.36421(16) 0.0175(3) Uani 1 1 d .
C12 C 0.36607(19) 0.34286(9) 0.28896(16) 0.0187(3) Uani 1 1 d .
C13 C 0.2124(2) 0.33091(10) 0.18646(17) 0.0240(4) Uani 1 1 d .
H13 H 0.1526 0.3726 0.1366 0.029 Uiso 1 1 calc R
C14 C 0.1476(2) 0.25746(10) 0.15818(18) 0.0261(4) Uani 1 1 d .
H14 H 0.0450 0.2499 0.0894 0.031 Uiso 1 1 calc R
C15 C 0.2359(2) 0.19548(10) 0.23249(18) 0.0245(4) Uani 1 1 d .
H15 H 0.1921 0.1463 0.2138 0.029 Uiso 1 1 calc R
C16 C 0.38927(19) 0.20612(9) 0.33461(17) 0.0218(3) Uani 1 1 d .
H16 H 0.4474 0.1640 0.3840 0.026 Uiso 1 1 calc R
S17 S 0.44706(5) 0.43763(2) 0.31457(4) 0.02220(14) Uani 1 1 d .
C18 C 0.4524(2) 0.46313(9) 0.47523(17) 0.0211(3) Uani 1 1 d .
H18A H 0.3446 0.4705 0.4642 0.025 Uiso 1 1 calc R
H18B H 0.5022 0.4221 0.5399 0.025 Uiso 1 1 calc R
H1 H 0.753(3) 0.3745(16) 0.538(3) 0.049(7) Uiso 1 1 d .

loop_
_atom_site_aniso_label
_atom_site_aniso_U_11
_atom_site_aniso_U_22
_atom_site_aniso_U_33
_atom_site_aniso_U_23
_atom_site_aniso_U_13
_atom_site_aniso_U_12
O1 0.0186(6) 0.0158(6) 0.0297(7) 0.0014(5) 0.0009(5) 0.0013(5)
C1 0.0173(7) 0.0165(7) 0.0190(7) 0.0004(6) 0.0076(6) 0.0021(6)
C2 0.0170(7) 0.0182(7) 0.0174(7) -0.0002(6) 0.0081(6) 0.0004(6)
C3 0.0222(8) 0.0156(7) 0.0206(8) 0.0002(6) 0.0107(6) 0.0004(6)
C4 0.0201(8) 0.0217(8) 0.0187(7) 0.0025(6) 0.0098(6) 0.0046(6)
C41 0.0253(9) 0.0251(9) 0.0272(9) 0.0059(7) 0.0075(7) 0.0067(7)
C5 0.0150(7) 0.0241(8) 0.0170(7) 0.0004(6) 0.0054(6) 0.0008(6)
C6 0.0171(7) 0.0185(8) 0.0183(7) -0.0008(6) 0.0076(6) -0.0005(6)
C61 0.0179(8) 0.0178(8) 0.0236(8) -0.0034(6) 0.0060(6) -0.0021(6)
C62 0.0262(9) 0.0254(9) 0.0404(11) -0.0115(8) 0.0126(8) -0.0021(7)
C63 0.0299(9) 0.0216(9) 0.0313(9) 0.0023(7) 0.0100(8) -0.0053(7)
C64 0.0199(8) 0.0273(9) 0.0292(9) -0.0060(7) 0.0053(7) -0.0057(7)
C7 0.0206(8) 0.0157(7) 0.0208(8) -0.0012(6) 0.0095(6) -0.0024(6)
N8 0.0169(6) 0.0163(6) 0.0217(7) -0.0007(5) 0.0065(5) -0.0010(5)
C11 0.0163(7) 0.0191(7) 0.0174(7) -0.0027(6) 0.0079(6) -0.0005(6)
C12 0.0197(8) 0.0167(7) 0.0196(7) -0.0024(6) 0.0087(6) -0.0012(6)
C13 0.0216(8) 0.0228(8) 0.0218(8) 0.0010(6) 0.0045(7) 0.0038(6)
C14 0.0182(8) 0.0293(9) 0.0237(8) -0.0038(7) 0.0033(7) -0.0032(7)
C15 0.0238(8) 0.0202(8) 0.0269(9) -0.0047(7) 0.0092(7) -0.0050(6)
C16 0.0209(8) 0.0178(8) 0.0236(8) -0.0004(6) 0.0074(7) 0.0001(6)
S17 0.0276(2) 0.0158(2) 0.0217(2) 0.00011(15) 0.00974(17) -0.00150(15)
C18 0.0230(8) 0.0161(7) 0.0241(8) -0.0017(6) 0.0105(7) -0.0008(6)

loop_
_atom_type_symbol
_atom_type_description
_atom_type_scat_dispersion_real
_atom_type_scat_dispersion_imag
_atom_type_scat_source
C C 0.0033 0.0016 'International Tables Vol C Tables 4.2.6.8 and 6.1.1.4'
H H 0.0000 0.0000 'International Tables Vol C Tables 4.2.6.8 and 6.1.1.4'
N N 0.0061 0.0033 'International Tables Vol C Tables 4.2.6.8 and 6.1.1.4'
O O 0.0106 0.0060 'International Tables Vol C Tables 4.2.6.8 and 6.1.1.4'
S S 0.1246 0.1234 'International Tables Vol C Tables 4.2.6.8 and 6.1.1.4'

loop_
_geom_angle_atom_site_label_1
_geom_angle_atom_site_label_2
_geom_angle_atom_site_label_3
_geom_angle
_geom_angle_site_symmetry_1
C1 O1 H1 103.8(19) .
O1 C1 C2 120.06(14) .
O1 C1 C6 119.58(14) .
C2 C1 C6 120.36(14) .
C3 C2 C1 119.45(14) .
C3 C2 C7 119.00(14) .
C1 C2 C7 121.55(14) .
C4 C3 C2 121.63(15) .
C4 C3 H3 119.2 .
C2 C3 H3 119.2 .
C3 C4 C5 117.58(14) .
C3 C4 C41 122.06(15) .
C5 C4 C41 120.35(15) .
C4 C41 H41A 109.5 .
C4 C41 H41B 109.5 .
H41A C41 H41B 109.5 .
C4 C41 H41C 109.5 .
H41A C41 H41C 109.5 .
H41B C41 H41C 109.5 .
C6 C5 C4 123.88(14) .
C6 C5 H5 118.1 .
C4 C5 H5 118.1 .
C5 C6 C1 117.09(14) .
C5 C6 C61 121.80(14) .
C1 C6 C61 121.10(14) .
C64 C61 C63 107.82(14) .
C64 C61 C62 107.46(14) .
C63 C61 C62 109.71(15) .
C64 C61 C6 112.12(14) .
C63 C61 C6 109.46(13) .
C62 C61 C6 110.21(14) .
C61 C62 H62A 109.5 .
C61 C62 H62B 109.5 .
H62A C62 H62B 109.5 .
C61 C62 H62C 109.5 .
H62A C62 H62C 109.5 .
H62B C62 H62C 109.5 .
C61 C63 H63A 109.5 .
C61 C63 H63B 109.5 .
H63A C63 H63B 109.5 .
C61 C63 H63C 109.5 .
H63A C63 H63C 109.5 .
H63B C63 H63C 109.5 .
C61 C64 H64A 109.5 .
C61 C64 H64B 109.5 .
H64A C64 H64B 109.5 .
C61 C64 H64C 109.5 .
H64A C64 H64C 109.5 .
H64B C64 H64C 109.5 .
N8 C7 C2 121.67(14) .
N8 C7 H7 119.2 .
C2 C7 H7 119.2 .
C7 N8 C11 123.19(14) .
C16 C11 C12 118.54(14) .
C16 C11 N8 124.16(14) .
C12 C11 N8 117.30(14) .
C13 C12 C11 119.93(14) .
C13 C12 S17 118.54(12) .
C11 C12 S17 121.41(12) .
C14 C13 C12 120.57(15) .
C14 C13 H13 119.7 .
C12 C13 H13 119.7 .
C15 C14 C13 119.83(15) .
C15 C14 H14 120.1 .
C13 C14 H14 120.1 .
C14 C15 C16 120.49(16) .
C14 C15 H15 119.8 .
C16 C15 H15 119.8 .
C15 C16 C11 120.64(15) .
C15 C16 H16 119.7 .
C11 C16 H16 119.7 .
C12 S17 C18 101.70(7) .
C18 C18 S17 108.30(15) 3_666
C18 C18 H18A 110.0 3_666
S17 C18 H18A 110.0 .
C18 C18 H18B 110.0 3_666
S17 C18 H18B 110.0 .
H18A C18 H18B 108.4 .

loop_
_geom_bond_atom_site_label_1
_geom_bond_atom_site_label_2
_geom_bond_distance
_geom_bond_site_symmetry_2
O1 C1 1.3525(19) .
O1 H1 0.81(3) .
C1 C2 1.412(2) .
C1 C6 1.418(2) .
C2 C3 1.406(2) .
C2 C7 1.451(2) .
C3 C4 1.376(2) .
C3 H3 0.9300 .
C4 C5 1.407(2) .
C4 C41 1.510(2) .
C41 H41A 0.9600 .
C41 H41B 0.9600 .
C41 H41C 0.9600 .
C5 C6 1.391(2) .
C5 H5 0.9300 .
C6 C61 1.540(2) .
C61 C64 1.534(2) .
C61 C63 1.536(3) .
C61 C62 1.539(2) .
C62 H62A 0.9600 .
C62 H62B 0.9600 .
C62 H62C 0.9600 .
C63 H63A 0.9600 .
C63 H63B 0.9600 .
C63 H63C 0.9600 .
C64 H64A 0.9600 .
C64 H64B 0.9600 .
C64 H64C 0.9600 .
C7 N8 1.284(2) .
C7 H7 0.9300 .
N8 C11 1.413(2) .
C11 C16 1.402(2) .
C11 C12 1.411(2) .
C12 C13 1.393(2) .
C12 S17 1.7808(16) .
C13 C14 1.387(2) .
C13 H13 0.9300 .
C14 C15 1.383(2) .
C14 H14 0.9300 .
C15 C16 1.386(2) .
C15 H15 0.9300 .
C16 H16 0.9300 .
S17 C18 1.8238(17) .
C18 C18 1.515(3) 3_666
C18 H18A 0.9700 .
C18 H18B 0.9700 .

loop_
_geom_hbond_atom_site_label_D
_geom_hbond_atom_site_label_H
_geom_hbond_atom_site_label_A
_geom_hbond_distance_DH
_geom_hbond_distance_HA
_geom_hbond_distance_DA
_geom_hbond_angle_DHA
O1 H1 N8 0.81(3) 1.82(3) 2.5736(18) 156(3)

loop_
_geom_torsion_atom_site_label_1
_geom_torsion_atom_site_label_2
_geom_torsion_atom_site_label_3
_geom_torsion_atom_site_label_4
_geom_torsion
_geom_torsion_site_symmetry_4
O1 C1 C2 C3 178.57(15) .
C6 C1 C2 C3 -1.3(2) .
O1 C1 C2 C7 -0.9(2) .
C6 C1 C2 C7 179.22(15) .
C1 C2 C3 C4 0.8(2) .
C7 C2 C3 C4 -179.73(15) .
C2 C3 C4 C5 0.2(2) .
C2 C3 C4 C41 -178.69(15) .
C3 C4 C5 C6 -0.8(2) .
C41 C4 C5 C6 178.16(16) .
C4 C5 C6 C1 0.3(2) .
C4 C5 C6 C61 -179.04(15) .
O1 C1 C6 C5 -179.09(14) .
C2 C1 C6 C5 0.8(2) .
O1 C1 C6 C61 0.2(2) .
C2 C1 C6 C61 -179.89(14) .
C5 C6 C61 C64 -0.4(2) .
C1 C6 C61 C64 -179.71(15) .
C5 C6 C61 C63 119.16(17) .
C1 C6 C61 C63 -60.1(2) .
C5 C6 C61 C62 -120.09(17) .
C1 C6 C61 C62 60.6(2) .
C3 C2 C7 N8 179.36(15) .
C1 C2 C7 N8 -1.2(3) .
C2 C7 N8 C11 179.40(15) .
C7 N8 C11 C16 4.3(3) .
C7 N8 C11 C12 -176.30(15) .
C16 C11 C12 C13 -1.0(2) .
N8 C11 C12 C13 179.58(15) .
C16 C11 C12 S17 -176.95(12) .
N8 C11 C12 S17 3.6(2) .
C11 C12 C13 C14 0.5(3) .
S17 C12 C13 C14 176.58(14) .
C12 C13 C14 C15 0.2(3) .
C13 C14 C15 C16 -0.4(3) .
C14 C15 C16 C11 -0.1(3) .
C12 C11 C16 C15 0.8(2) .
N8 C11 C16 C15 -179.83(16) .
C13 C12 S17 C18 110.76(14) .
C11 C12 S17 C18 -73.24(15) .
C12 S17 C18 C18 169.49(15) 3_666
